data_2013526
loop_
_publ_author_name
'Lima, Ricardo J. C.'
'Sasaki, Jose M.'
'Ayala, Alejandro P.'
'Freire, Paulo T. C.'
'Mendes-Filho, Josue'
'Melo, Francisco E. A.'
'Ellena, Javier'
'Santos-Jr, Sauli'

_publ_section_title
;
 New crystals in the lithium sulfate family
;
_journal_issue 7
_journal_name_full 'Acta Crystallographica Section C'
_journal_page_first i67
_journal_page_last i70
_journal_paper_doi 10.1107/S0108270103004785
_journal_volume 59
_journal_year 2003
_chemical_formula_iupac 'Cs0.90 Li2.88 Rb0.22 (S O4)2'
_chemical_formula_moiety 'Cs0.90 Li2.88 Rb0.22 (S O4)2'
_chemical_formula_sum 'Cs0.9 Li2.88 O8 Rb0.22 S2'
_chemical_formula_weight 350.53
_chemical_name_systematic
;
caesium lithium rubidium sulfate
;
_space_group_IT_number 7
_symmetry_cell_setting monoclinic
_symmetry_space_group_name_Hall 'P -2yc'
_symmetry_space_group_name_H-M 'P 1 c 1'
_atom_sites_solution_hydrogens geom
_atom_sites_solution_primary direct
_atom_sites_solution_secondary difmap
_audit_creation_method SHELXL-97
_cell_angle_alpha 90.00
_cell_angle_beta 90.297(3)
_cell_angle_gamma 90.00
_cell_formula_units_Z 2
_cell_length_a 5.0530(2)
_cell_length_b 5.1990(4)
_cell_length_c 15.9840(8)
_cell_measurement_reflns_used 8702
_cell_measurement_temperature 293(2)
_cell_measurement_theta_max 27.485
_cell_measurement_theta_min 0.998
_cell_volume 419.90(4)
_computing_cell_refinement 'HKL Scalepack (Otwinowski & Minor 1997)'
_computing_data_collection 'Collect (Nonius BV, 1997-2000)'
_computing_data_reduction 'HKL Denzo and Scalepack (Otwinowski & Minor 1997)'
_computing_molecular_graphics 'Ortep-3 for Windows (Farrugia, 1997)'
_computing_publication_material 'WinGX publication routines (Farrugia, 1999)'
_computing_structure_refinement 'SHELXL-97 (Sheldrick, 1997)'
_computing_structure_solution 'SHELXS-97 (Sheldrick, 1997)'
_diffrn_ambient_temperature 293(2)
_diffrn_detector_area_resol_mean 9
_diffrn_measured_fraction_theta_full 0.999
_diffrn_measured_fraction_theta_max 0.999
_diffrn_measurement_device '95mm CCD camera on \k-goniostat'
_diffrn_measurement_device_type KappaCCD
_diffrn_measurement_method '\f scans and \w scans winth \k offsets'
_diffrn_radiation_monochromator 'horizonally mounted graphite crystal'
_diffrn_radiation_type MoK\a
_diffrn_radiation_wavelength 0.71073
_diffrn_reflns_av_R_equivalents 0.0456
_diffrn_reflns_av_sigmaI/netI 0.0287
_diffrn_reflns_limit_h_max 6
_diffrn_reflns_limit_h_min -6
_diffrn_reflns_limit_k_max 6
_diffrn_reflns_limit_k_min -6
_diffrn_reflns_limit_l_max 20
_diffrn_reflns_limit_l_min -20
_diffrn_reflns_number 12898
_diffrn_reflns_theta_full 27.48
_diffrn_reflns_theta_max 27.48
_diffrn_reflns_theta_min 2.55
_diffrn_standards_decay_% negligible
_exptl_absorpt_coefficient_mu 5.751
_exptl_absorpt_correction_T_max 0.750
_exptl_absorpt_correction_T_min 0.632
_exptl_absorpt_correction_type multi-scan
_exptl_absorpt_process_details
;
multi-scan from symmetry-related measurements
SORTAV (Blessing, 1995)
;
_exptl_crystal_colour colorless
_exptl_crystal_density_diffrn 2.772
_exptl_crystal_density_method 'not measured'
_exptl_crystal_description Prism
_exptl_crystal_F_000 325
_exptl_crystal_size_max 0.094
_exptl_crystal_size_mid 0.083
_exptl_crystal_size_min 0.058
_refine_diff_density_max 1.068
_refine_diff_density_min -0.533
_refine_ls_abs_structure_details 'Flack H D (1983), Acta Cryst. A39, 876-881'
_refine_ls_abs_structure_Flack -0.05(2)
_refine_ls_extinction_coef 0.038(3)
_refine_ls_extinction_expression Fc^*^=kFc[1+0.001xFc^2^\l^3^/sin(2\q)]^-1/4^
_refine_ls_extinction_method SHELXL
_refine_ls_goodness_of_fit_ref 1.216
_refine_ls_hydrogen_treatment mixed
_refine_ls_matrix_type full
_refine_ls_number_parameters 131
_refine_ls_number_reflns 1833
_refine_ls_number_restraints 2
_refine_ls_restrained_S_all 1.215
_refine_ls_R_factor_all 0.0264
_refine_ls_R_factor_gt 0.0250
_refine_ls_shift/su_max 0.000
_refine_ls_shift/su_mean 0.000
_refine_ls_structure_factor_coef Fsqd
_refine_ls_weighting_details 'calc w=1/[\s^2^(Fo^2^)+(0.0519P)^2^+0.1683P] where P=(Fo^2^+2Fc^2^)/3'
_refine_ls_weighting_scheme calc
_refine_ls_wR_factor_gt 0.0673
_refine_ls_wR_factor_ref 0.0825
_reflns_number_gt 1810
_reflns_number_total 1833
_reflns_threshold_expression >2sigma(I)
_cod_data_source_file ta1399.cif
_cod_data_source_block II
_cod_original_sg_symbol_H-M 'P c'
_cod_original_formula_sum 'Cs0.90 Li2.88 O8 Rb0.22 S2'
_cod_database_code 2013526
_cod_database_fobs_code 2013526

loop_
_symmetry_equiv_pos_as_xyz
'x, y, z'
'x, -y, z+1/2'

loop_
_atom_site_label
_atom_site_fract_x
_atom_site_fract_y
_atom_site_fract_z
_atom_site_U_iso_or_equiv
_atom_site_adp_type
_atom_site_calc_flag
_atom_site_refinement_flags
_atom_site_occupancy
_atom_site_disorder_assembly
_atom_site_disorder_group
_atom_site_type_symbol
Cs -0.92955(8) 0.73641(5) 0.43372(4) 0.02641(15) Uani d P 0.90 . . Cs
Rb -0.4254(9) 0.7880(7) 0.5725(3) 0.0592(10) Uani d P 0.22 . . Rb
S1 -0.9224(3) 0.6654(2) 0.14039(9) 0.0165(2) Uani d . 1 . . S
S2 -0.4230(2) 0.26658(18) 0.34727(8) 0.0150(3) Uani d . 1 . . S
O11 -0.9573(7) 0.3843(6) 0.1509(2) 0.0270(7) Uani d . 1 . . O
O12 -0.6352(8) 0.7213(6) 0.1402(3) 0.0227(8) Uani d . 1 . . O
O13 -1.0442(10) 0.7448(5) 0.0621(3) 0.0230(9) Uani d . 1 . . O
O14 -1.0432(8) 0.8017(7) 0.2113(2) 0.0225(7) Uani d . 1 . . O
O21 -0.5625(6) 0.1038(6) 0.2851(2) 0.0261(6) Uani d . 1 . . O
O22 -0.4782(7) 0.5377(6) 0.3292(2) 0.0300(7) Uani d . 1 . . O
O23 -0.1375(9) 0.2181(7) 0.3416(3) 0.0265(8) Uani d . 1 . . O
O24 -0.5178(9) 0.2059(8) 0.4312(3) 0.0280(8) Uani d . 1 . . O
Li1 -0.4158(16) 0.1581(18) 0.5448(5) 0.0200(11) Uani d P 0.92 . . Li
Li2 -0.9212(14) 1.1540(15) 0.2464(4) 0.0200(11) Uani d P 0.96 . . Li
Li3 -1.418(2) 0.7820(16) 0.2419(6) 0.0213(19) Uani d . 1 . . Li

loop_
_atom_site_aniso_label
_atom_site_aniso_U_11
_atom_site_aniso_U_22
_atom_site_aniso_U_33
_atom_site_aniso_U_12
_atom_site_aniso_U_13
_atom_site_aniso_U_23
Cs 0.0261(2) 0.0252(2) 0.0280(2) -0.00027(16) 0.00142(12) 0.00056(15)
Rb 0.056(2) 0.0536(19) 0.068(3) -0.0005(15) 0.000(2) 0.0065(17)
S1 0.0157(4) 0.0152(5) 0.0185(4) 0.0001(4) 0.0000(3) -0.0008(4)
S2 0.0156(6) 0.0154(5) 0.0138(5) 0.0006(3) 0.0003(4) -0.0004(3)
O11 0.0370(18) 0.0171(16) 0.0267(15) -0.0031(14) -0.0023(12) -0.0016(12)
O12 0.0145(18) 0.0337(18) 0.0199(17) -0.0007(12) -0.0008(14) -0.0008(12)
O13 0.022(2) 0.027(2) 0.0196(19) 0.0024(10) -0.0027(16) 0.0044(9)
O14 0.0178(16) 0.0241(15) 0.0257(17) -0.0016(14) 0.0032(13) -0.0076(14)
O21 0.0240(15) 0.0243(16) 0.0300(14) 0.0054(13) -0.0058(11) -0.0094(13)
O22 0.0372(18) 0.0184(15) 0.0346(16) 0.0047(13) 0.0067(13) 0.0027(13)
O23 0.0168(17) 0.0368(19) 0.0259(18) 0.0028(13) -0.0039(14) -0.0055(14)
O24 0.0247(19) 0.0419(19) 0.0174(18) -0.0035(15) 0.0027(15) 0.0049(14)
Li1 0.018(3) 0.016(3) 0.026(3) 0.000(2) 0.000(2) 0.001(2)
Li2 0.018(3) 0.016(3) 0.026(3) 0.000(2) 0.000(2) 0.001(2)
Li3 0.029(5) 0.025(4) 0.010(4) -0.004(3) 0.001(3) -0.001(3)

loop_
_atom_type_symbol
_atom_type_description
_atom_type_scat_dispersion_real
_atom_type_scat_dispersion_imag
_atom_type_scat_source
Cs Cs -0.3680 2.1192 'International Tables Vol C Tables 4.2.6.8 and 6.1.1.4'
S S 0.1246 0.1234 'International Tables Vol C Tables 4.2.6.8 and 6.1.1.4'
O O 0.0106 0.0060 'International Tables Vol C Tables 4.2.6.8 and 6.1.1.4'
Li Li -0.0003 0.0001 'International Tables Vol C Tables 4.2.6.8 and 6.1.1.4'
Rb Rb -0.9393 2.9676 'International Tables Vol C Tables 4.2.6.8 and 6.1.1.4'

loop_
_geom_angle_atom_site_label_1
_geom_angle_atom_site_label_2
_geom_angle_atom_site_label_3
_geom_angle_site_symmetry_1
_geom_angle_site_symmetry_3
_geom_angle
O22 Cs O23 . 1_465 105.67(11)
O22 Cs O24 . 1_565 76.20(10)
O23 Cs O24 1_465 1_565 66.16(11)
O22 Cs O23 . 1_455 73.02(11)
O23 Cs O23 1_465 1_455 110.44(14)
O24 Cs O23 1_565 1_455 146.66(12)
O22 Cs O13 . 2_565 102.79(10)
O23 Cs O13 1_465 2_565 148.66(13)
O24 Cs O13 1_565 2_565 134.66(11)
O23 Cs O13 1_455 2_565 66.00(10)
O22 Cs Rb . 1_455 163.73(9)
O23 Cs Rb 1_465 1_455 89.82(12)
O24 Cs Rb 1_565 1_455 115.63(10)
O23 Cs Rb 1_455 1_455 97.17(12)
O13 Cs Rb 2_565 1_455 61.01(10)
O22 Cs Rb . . 79.71(11)
O23 Cs Rb 1_465 . 120.14(10)
O24 Cs Rb 1_565 . 57.38(10)
O23 Cs Rb 1_455 . 127.24(10)
O13 Cs Rb 2_565 . 77.63(11)
Rb Cs Rb 1_455 . 97.03(14)
O22 Cs O22 . 1_455 103.95(10)
O23 Cs O22 1_465 1_455 74.74(10)
O24 Cs O22 1_565 1_455 138.98(10)
O23 Cs O22 1_455 1_455 42.35(10)
O13 Cs O22 2_565 1_455 85.96(10)
Rb Cs O22 1_455 1_455 74.90(11)
Rb Cs O22 . 1_455 163.58(9)
O22 Cs O13 . 2_575 136.81(10)
O23 Cs O13 1_465 2_575 65.81(10)
O24 Cs O13 1_565 2_575 61.44(11)
O23 Cs O13 1_455 2_575 150.13(12)
O13 Cs O13 2_565 2_575 101.16(12)
Rb Cs O13 1_455 2_575 54.28(10)
Rb Cs O13 . 2_575 71.04(11)
O22 Cs O13 1_455 2_575 113.14(10)
O22 Cs O24 . . 42.55(9)
O23 Cs O24 1_465 . 147.75(11)
O24 Cs O24 1_565 . 102.51(12)
O23 Cs O24 1_455 . 61.65(10)
O13 Cs O24 2_565 . 60.53(10)
Rb Cs O24 1_455 . 121.44(9)
Rb Cs O24 . . 67.61(10)
O22 Cs O24 1_455 . 104.01(10)
O13 Cs O24 2_575 . 137.40(10)
O22 Cs O11 . 2_565 121.18(9)
O23 Cs O11 1_465 2_565 126.72(10)
O24 Cs O11 1_565 2_565 100.16(9)
O23 Cs O11 1_455 2_565 106.50(10)
O13 Cs O11 2_565 2_565 40.84(8)
Rb Cs O11 1_455 2_565 48.15(10)
Rb Cs O11 . 2_565 53.32(10)
O22 Cs O11 1_455 2_565 113.19(9)
O13 Cs O11 2_575 2_565 62.96(9)
O24 Cs O11 . 2_565 84.05(8)
O22 Cs O21 . 1_565 54.44(8)
O23 Cs O21 1_465 1_565 54.97(10)
O24 Cs O21 1_565 1_565 41.10(9)
O23 Cs O21 1_455 1_565 108.08(10)
O13 Cs O21 2_565 1_565 156.17(9)
Rb Cs O21 1_455 1_565 141.81(8)
Rb Cs O21 . 1_565 90.10(10)
O22 Cs O21 1_455 1_565 105.12(8)
O13 Cs O21 2_575 1_565 93.84(9)
O24 Cs O21 . 1_565 95.99(8)
O11 Cs O21 2_565 1_565 140.51(8)
Li1 Rb O11 1_565 2_665 112.8(3)
Li1 Rb O12 1_565 2_575 41.7(3)
O11 Rb O12 2_665 2_575 114.30(19)
Li1 Rb O12 1_565 2_565 159.0(3)
O11 Rb O12 2_665 2_565 81.86(15)
O12 Rb O12 2_575 2_565 119.4(2)
Li1 Rb O11 1_565 2_565 113.2(3)
O11 Rb O11 2_665 2_565 117.1(2)
O12 Rb O11 2_575 2_565 77.84(15)
O12 Rb O11 2_565 2_565 45.84(12)
Li1 Rb O13 1_565 2_675 37.8(3)
O11 Rb O13 2_665 2_675 75.71(15)
O12 Rb O13 2_575 2_675 64.54(13)
O12 Rb O13 2_565 2_675 156.1(2)
O11 Rb O13 2_565 2_675 141.83(18)
Li1 Rb O24 1_565 1_565 34.5(3)
O11 Rb O24 2_665 1_565 130.99(19)
O12 Rb O24 2_575 1_565 67.58(14)
O12 Rb O24 2_565 1_565 142.9(2)
O11 Rb O24 2_565 1_565 111.19(18)
O13 Rb O24 2_675 1_565 60.94(14)
Li1 Rb Li1 1_565 . 159.2(5)
O11 Rb Li1 2_665 . 74.42(18)
O12 Rb Li1 2_575 . 154.9(2)
O12 Rb Li1 2_565 . 36.22(17)
O11 Rb Li1 2_565 . 77.37(18)
O13 Rb Li1 2_675 . 139.3(2)
O24 Rb Li1 1_565 . 125.9(2)
Li1 Rb Cs 1_565 1_655 84.9(3)
O11 Rb Cs 2_665 1_655 69.01(12)
O12 Rb Cs 2_575 1_655 125.25(15)
O12 Rb Cs 2_565 1_655 115.17(15)
O11 Rb Cs 2_565 1_655 153.17(16)
O13 Rb Cs 2_675 1_655 64.08(12)
O24 Rb Cs 1_565 1_655 72.08(13)
Li1 Rb Cs . 1_655 79.70(17)
Li1 Rb O13 1_565 2_665 140.6(3)
O11 Rb O13 2_665 2_665 44.25(11)
O12 Rb O13 2_575 2_665 158.0(2)
O12 Rb O13 2_565 2_665 60.34(12)
O11 Rb O13 2_565 2_665 106.15(14)
O13 Rb O13 2_675 2_665 106.55(19)
O24 Rb O13 1_565 2_665 127.6(2)
Li1 Rb O13 . 2_665 34.12(16)
Cs Rb O13 1_655 2_665 58.37(11)
Li1 Rb Cs 1_565 . 87.1(3)
O11 Rb Cs 2_665 . 153.50(17)
O12 Rb Cs 2_575 . 92.19(14)
O12 Rb Cs 2_565 . 84.36(14)
O11 Rb Cs 2_565 . 65.85(11)
O13 Rb Cs 2_675 . 119.52(16)
O24 Rb Cs 1_565 . 58.58(12)
Li1 Rb Cs . . 81.09(17)
Cs Rb Cs 1_655 . 97.03(14)
O13 Rb Cs 2_665 . 109.30(15)
Li1 Rb Li3 1_565 2_675 63.4(3)
O11 Rb Li3 2_665 2_675 81.6(2)
O12 Rb Li3 2_575 2_675 34.33(18)
O12 Rb Li3 2_565 2_675 106.3(2)
O11 Rb Li3 2_565 2_675 83.0(2)
O13 Rb Li3 2_675 2_675 62.6(2)
O24 Rb Li3 1_565 2_675 96.54(19)
Li1 Rb Li3 . 2_675 137.2(3)
Cs Rb Li3 1_655 2_675 123.7(2)
O13 Rb Li3 2_665 2_675 123.8(2)
Cs Rb Li3 . 2_675 124.2(2)
O13 S1 O14 . . 110.6(2)
O13 S1 O12 . . 110.7(3)
O14 S1 O12 . . 108.5(2)
O13 S1 O11 . . 109.15(19)
O14 S1 O11 . . 109.7(2)
O12 S1 O11 . . 108.13(19)
O13 S1 Rb . 2_564 102.6(2)
O14 S1 Rb . 2_564 146.8(2)
O12 S1 Rb . 2_564 56.27(15)
O11 S1 Rb . 2_564 58.28(15)
O13 S1 Rb . 2_464 68.50(17)
O14 S1 Rb . 2_464 104.50(17)
O12 S1 Rb . 2_464 144.30(17)
O11 S1 Rb . 2_464 46.34(15)
Rb S1 Rb 2_564 2_464 88.45(9)
O13 S1 Cs . 2_564 54.63(14)
O14 S1 Cs . 2_564 154.96(17)
O12 S1 Cs . 2_564 96.18(17)
O11 S1 Cs . 2_564 64.43(12)
Rb S1 Cs 2_564 2_564 53.21(9)
Rb S1 Cs 2_464 2_564 52.88(9)
O13 S1 Rb . 2_574 79.98(19)
O14 S1 Rb . 2_574 97.60(17)
O11 S1 Rb . 2_574 144.82(15)
Rb S1 Rb 2_564 2_574 86.73(11)
Rb S1 Rb 2_464 2_574 146.19(17)
Cs S1 Rb 2_564 2_574 98.94(9)
O14 S1 Rb . 2_474 66.27(18)
O12 S1 Rb . 2_474 119.10(15)
O11 S1 Rb . 2_474 131.47(15)
Rb S1 Rb 2_564 2_474 146.24(17)
Rb S1 Rb 2_464 2_474 86.36(11)
Cs S1 Rb 2_564 2_474 98.55(8)
Rb S1 Rb 2_574 2_474 79.43(8)
O24 S2 O22 . . 109.0(2)
O24 S2 O23 . . 110.2(3)
O22 S2 O23 . . 109.8(2)
O24 S2 O21 . . 109.6(2)
O22 S2 O21 . . 109.1(2)
O23 S2 O21 . . 109.0(2)
O24 S2 Li3 . 1_645 109.5(3)
O22 S2 Li3 . 1_645 133.8(2)
O23 S2 Li3 . 1_645 79.2(3)
O24 S2 Li2 . 1_545 99.8(2)
O22 S2 Li2 . 1_545 85.6(2)
O23 S2 Li2 . 1_545 138.3(2)
Li3 S2 Li2 1_645 1_545 63.5(3)
O24 S2 Cs . 1_655 91.29(19)
O22 S2 Cs . 1_655 64.65(16)
O23 S2 Cs . 1_655 58.83(15)
O21 S2 Cs . 1_655 158.87(15)
Li3 S2 Cs 1_645 1_655 137.7(2)
Li2 S2 Cs 1_545 1_655 150.27(15)
O24 S2 Cs . . 65.20(18)
O22 S2 Cs . . 47.64(14)
O23 S2 Cs . . 142.76(16)
O21 S2 Cs . . 106.98(14)
Li3 S2 Cs 1_645 . 138.0(2)
Li2 S2 Cs 1_545 . 76.06(14)
Cs S2 Cs 1_655 . 83.98(2)
O24 S2 Cs . 1_645 74.82(18)
O22 S2 Cs . 1_645 149.00(16)
O21 S2 Cs . 1_645 97.65(13)
Li3 S2 Cs 1_645 1_645 67.0(2)
Li2 S2 Cs 1_545 1_645 124.70(15)
Cs S2 Cs 1_655 1_645 84.75(3)
Cs S2 Cs . 1_645 138.06(4)
O24 S2 Cs . 1_545 47.38(18)
O22 S2 Cs . 1_545 127.42(16)
O23 S2 Cs . 1_545 122.15(16)
O21 S2 Cs . 1_545 62.39(14)
Li3 S2 Cs 1_645 1_545 68.11(19)
Li2 S2 Cs 1_545 1_545 61.46(14)
Cs S2 Cs 1_655 1_545 138.15(4)
Cs S2 Cs . 1_545 83.36(3)
Cs S2 Cs 1_645 1_545 78.656(18)
S1 O11 Li2 . 1_545 133.2(3)
S1 O11 Rb . 2_464 111.30(18)
Li2 O11 Rb 1_545 2_464 103.2(3)
S1 O11 Rb . 2_564 97.76(16)
Li2 O11 Rb 1_545 2_564 93.5(3)
Rb O11 Rb 2_464 2_564 117.06(19)
S1 O11 Cs . 2_564 93.34(13)
Li2 O11 Cs 1_545 2_564 131.1(3)
Rb O11 Cs 2_464 2_564 62.84(13)
Rb O11 Cs 2_564 2_564 60.83(11)
S1 O12 Li3 . 1_655 124.6(4)
S1 O12 Li1 . 2_564 127.9(4)
Li3 O12 Li1 1_655 2_564 105.7(4)
S1 O12 Rb . 2_574 121.4(2)
Li3 O12 Rb 1_655 2_574 88.0(3)
S1 O12 Rb . 2_564 99.95(18)
Li3 O12 Rb 1_655 2_564 103.7(3)
Li1 O12 Rb 2_564 2_564 78.8(3)
Rb O12 Rb 2_574 2_564 119.4(2)
S1 O13 Li1 . 2_464 126.6(4)
S1 O13 Rb . 2_474 115.9(2)
S1 O13 Cs . 2_564 104.27(16)
Li1 O13 Cs 2_464 2_564 106.2(3)
Rb O13 Cs 2_474 2_564 137.72(18)
S1 O13 Rb . 2_464 87.94(17)
Li1 O13 Rb 2_464 2_464 70.9(3)
Rb O13 Rb 2_474 2_464 106.55(19)
Cs O13 Rb 2_564 2_464 60.62(10)
S1 O13 Cs . 2_574 131.7(2)
Li1 O13 Cs 2_464 2_574 83.0(3)
Rb O13 Cs 2_474 2_574 61.64(10)
Cs O13 Cs 2_564 2_574 101.16(12)
Rb O13 Cs 2_464 2_574 140.36(17)
S1 O14 Li3 . . 124.9(4)
S1 O14 Li2 . . 121.7(3)
Li3 O14 Li2 . . 105.8(3)
S1 O14 Cs . . 130.4(2)
Li3 O14 Cs . . 84.2(3)
Li2 O14 Cs . . 76.4(2)
S1 O14 Rb . 2_474 91.93(19)
Li3 O14 Rb . 2_474 70.8(3)
Li2 O14 Rb . 2_474 78.3(3)
Cs O14 Rb . 2_474 137.58(14)
S2 O21 Li2 . 1_545 125.5(3)
S2 O21 Li3 . 1_645 123.3(4)
Li2 O21 Li3 1_545 1_645 110.8(4)
S2 O21 Rb . 2_564 117.51(19)
Li2 O21 Rb 1_545 2_564 81.9(2)
Li3 O21 Rb 1_645 2_564 73.7(3)
S2 O21 Cs . 1_545 96.07(16)
Li2 O21 Cs 1_545 1_545 78.2(2)
Li3 O21 Cs 1_645 1_545 88.4(3)
Rb O21 Cs 2_564 1_545 146.42(12)
S2 O22 Li3 . 1_655 138.8(4)
S2 O22 Cs . . 111.33(18)
Li3 O22 Cs 1_655 . 107.5(3)
S2 O22 Cs . 1_655 92.36(17)
Li3 O22 Cs 1_655 1_655 91.4(3)
Cs O22 Cs . 1_655 103.95(10)
S2 O23 Li2 . 1_645 130.3(4)
S2 O23 Cs . 1_645 116.3(2)
Li2 O23 Cs 1_645 1_645 92.5(3)
S2 O23 Cs . 1_655 98.38(18)
Li2 O23 Cs 1_645 1_655 108.8(3)
Cs O23 Cs 1_645 1_655 110.44(14)
S2 O24 Li1 . . 144.7(4)
S2 O24 Rb . 1_545 139.0(3)
S2 O24 Cs . 1_545 113.0(2)
Li1 O24 Cs . 1_545 93.5(3)
Rb O24 Cs 1_545 1_545 64.04(12)
S2 O24 Cs . . 92.21(19)
Li1 O24 Cs . . 104.7(3)
Rb O24 Cs 1_545 . 128.77(16)
Cs O24 Cs 1_545 . 102.51(12)
O24 Li1 O13 . 2_665 110.8(4)
O24 Li1 Rb . 1_545 109.5(5)
O13 Li1 Rb 2_665 1_545 104.1(4)
O24 Li1 O12 . 2_565 122.7(5)
O13 Li1 O12 2_665 2_565 110.3(4)
Rb Li1 O12 1_545 2_565 96.9(4)
O24 Li1 Li3 . 2_665 159.2(4)
O13 Li1 Li3 2_665 2_665 81.0(4)
Rb Li1 Li3 1_545 2_665 82.7(3)
O12 Li1 Li3 2_565 2_665 37.1(3)
O24 Li1 Rb . . 89.7(4)
O13 Li1 Rb 2_665 . 75.0(3)
Rb Li1 Rb 1_545 . 159.2(5)
O12 Li1 Rb 2_565 . 65.0(3)
Li3 Li1 Rb 2_665 . 76.7(3)
O24 Li1 Cs . 1_645 78.4(3)
O13 Li1 Cs 2_665 1_645 65.7(2)
Rb Li1 Cs 1_545 1_645 63.5(3)
O12 Li1 Cs 2_565 1_645 156.4(4)
Li3 Li1 Cs 2_665 1_645 122.3(3)
Rb Li1 Cs . 1_645 130.8(3)
O24 Li1 Cs . 1_545 56.8(3)
O13 Li1 Cs 2_665 1_545 149.2(4)
Rb Li1 Cs 1_545 1_545 61.9(3)
O12 Li1 Cs 2_565 1_545 99.0(3)
Li3 Li1 Cs 2_665 1_545 120.8(3)
Rb Li1 Cs . 1_545 128.3(3)
Cs Li1 Cs 1_645 1_545 83.68(17)
O24 Li1 Cs . 1_655 70.4(3)
O13 Li1 Cs 2_665 1_655 47.6(2)
Rb Li1 Cs 1_545 1_655 142.5(4)
O12 Li1 Cs 2_565 1_655 114.8(3)
Li3 Li1 Cs 2_665 1_655 110.4(3)
Rb Li1 Cs . 1_655 50.77(16)
Cs Li1 Cs 1_645 1_655 80.51(15)
Cs Li1 Cs 1_545 1_655 126.9(2)
O24 Li1 Cs . . 50.3(2)
O13 Li1 Cs 2_665 . 116.6(4)
Rb Li1 Cs 1_545 . 138.6(4)
O12 Li1 Cs 2_565 . 76.2(3)
Li3 Li1 Cs 2_665 . 109.5(3)
Rb Li1 Cs . . 50.20(15)
Cs Li1 Cs 1_645 . 127.1(2)
Cs Li1 Cs 1_545 . 78.72(14)
Cs Li1 Cs 1_655 . 71.77(14)
O23 Li2 O21 1_465 1_565 108.0(4)
O23 Li2 O11 1_465 1_565 117.8(4)
O21 Li2 O11 1_565 1_565 114.7(4)
O23 Li2 O14 1_465 . 101.9(4)
O21 Li2 O14 1_565 . 104.6(4)
O11 Li2 O14 1_565 . 108.3(4)
O23 Li2 S2 1_465 1_565 91.1(3)
O21 Li2 S2 1_565 1_565 23.38(14)
O11 Li2 S2 1_565 1_565 111.8(3)
O14 Li2 S2 . 1_565 125.1(3)
O23 Li2 Li3 1_465 . 70.6(3)
O21 Li2 Li3 1_565 . 131.9(4)
O11 Li2 Li3 1_565 . 106.6(3)
O14 Li2 Li3 . . 36.5(2)
S2 Li2 Li3 1_565 . 141.6(3)
O23 Li2 Li3 1_465 1_655 125.7(4)
O21 Li2 Li3 1_565 1_655 34.8(2)
O11 Li2 Li3 1_565 1_655 115.2(3)
O14 Li2 Li3 . 1_655 71.6(3)
S2 Li2 Li3 1_565 1_655 58.1(2)
Li3 Li2 Li3 . 1_655 105.1(3)
O23 Li2 Cs 1_465 . 56.5(2)
O21 Li2 Cs 1_565 . 71.1(2)
O11 Li2 Cs 1_565 . 173.6(3)
O14 Li2 Cs . . 71.7(2)
S2 Li2 Cs 1_565 . 72.34(15)
Li3 Li2 Cs . . 69.4(2)
Li3 Li2 Cs 1_655 . 71.1(2)
O23 Li2 Rb 1_465 2_574 164.1(4)
O21 Li2 Rb 1_565 2_574 67.6(2)
O11 Li2 Rb 1_565 2_574 55.4(2)
O14 Li2 Rb . 2_574 94.1(3)
S2 Li2 Rb 1_565 2_574 79.85(18)
Li3 Li2 Rb . 2_574 124.2(3)
Li3 Li2 Rb 1_655 2_574 59.9(2)
Cs Li2 Rb . 2_574 130.9(2)
O23 Li2 Rb 1_465 2_474 100.7(3)
O21 Li2 Rb 1_565 2_474 151.2(3)
O11 Li2 Rb 1_565 2_474 46.6(2)
O14 Li2 Rb . 2_474 70.3(2)
S2 Li2 Rb 1_565 2_474 158.4(3)
Li3 Li2 Rb . 2_474 60.0(2)
Li3 Li2 Rb 1_655 2_474 124.5(3)
Cs Li2 Rb . 2_474 129.3(2)
Rb Li2 Rb 2_574 2_474 84.19(19)
O23 Li2 Cs 1_465 1_565 46.1(2)
O21 Li2 Cs 1_565 1_565 83.3(2)
O11 Li2 Cs 1_565 1_565 96.5(3)
O14 Li2 Cs . 1_565 147.1(3)
S2 Li2 Cs 1_565 1_565 60.10(13)
Li3 Li2 Cs . 1_565 116.0(3)
Li3 Li2 Cs 1_655 1_565 117.2(3)
Cs Li2 Cs . 1_565 81.27(14)
Rb Li2 Cs 2_574 1_565 118.13(19)
Rb Li2 Cs 2_474 1_565 116.88(19)
O22 Li3 O21 1_455 1_465 104.5(5)
O22 Li3 O14 1_455 . 112.0(5)
O21 Li3 O14 1_465 . 114.0(5)
O22 Li3 O12 1_455 1_455 113.8(5)
O21 Li3 O12 1_465 1_455 102.7(5)
O14 Li3 O12 . 1_455 109.5(5)
O22 Li3 S2 1_455 1_465 98.3(4)
O21 Li3 S2 1_465 1_465 24.10(17)
O14 Li3 S2 . 1_465 96.1(4)
O12 Li3 S2 1_455 1_465 125.6(4)
O22 Li3 Li1 1_455 2_464 142.4(4)
O21 Li3 Li1 1_465 2_464 105.7(4)
O14 Li3 Li1 . 2_464 74.8(4)
O12 Li3 Li1 1_455 2_464 37.3(3)
S2 Li3 Li1 1_465 2_464 118.1(3)
O22 Li3 Li2 1_455 . 121.2(5)
O21 Li3 Li2 1_465 . 76.5(3)
O14 Li3 Li2 . . 37.6(2)
O12 Li3 Li2 1_455 . 123.4(4)
S2 Li3 Li2 1_465 . 59.3(2)
Li1 Li3 Li2 2_464 . 87.4(3)
O22 Li3 Li2 1_455 1_455 104.9(5)
O21 Li3 Li2 1_465 1_455 34.4(3)
O14 Li3 Li2 . 1_455 138.0(4)
O12 Li3 Li2 1_455 1_455 71.2(4)
S2 Li3 Li2 1_465 1_455 58.4(2)
Li1 Li3 Li2 2_464 1_455 88.3(3)
Li2 Li3 Li2 . 1_455 105.1(3)
O22 Li3 Rb 1_455 2_474 169.9(5)
O21 Li3 Rb 1_465 2_474 74.0(3)
O14 Li3 Rb . 2_474 77.3(3)
O12 Li3 Rb 1_455 2_474 57.7(3)
S2 Li3 Rb 1_465 2_474 84.2(2)
Li1 Li3 Rb 2_464 2_474 33.9(2)
Li2 Li3 Rb . 2_474 68.5(2)
Li2 Li3 Rb 1_455 2_474 68.1(2)
O22 Li3 Cs 1_455 . 59.5(3)
O21 Li3 Cs 1_465 . 90.6(3)
O14 Li3 Cs . . 66.1(3)
O12 Li3 Cs 1_455 . 166.5(4)
S2 Li3 Cs 1_465 . 67.90(19)
Li1 Li3 Cs 2_464 . 140.9(4)
Li2 Li3 Cs . . 61.6(2)
Li2 Li3 Cs 1_455 . 121.0(3)
Rb Li3 Cs 2_474 . 130.0(3)
O22 Li3 Rb 1_455 2_464 90.0(3)
O21 Li3 Rb 1_465 2_464 150.3(5)
O14 Li3 Rb . 2_464 82.9(3)
O12 Li3 Rb 1_455 2_464 47.6(2)
S2 Li3 Rb 1_465 2_464 171.3(3)
Li1 Li3 Rb 2_464 2_464 53.2(2)
Li2 Li3 Rb . 2_464 118.0(3)
Li2 Li3 Rb 1_455 2_464 117.2(3)
Rb Li3 Rb 2_474 2_464 87.1(3)
Cs Li3 Rb . 2_464 119.0(3)
O22 Li3 Cs 1_455 1_455 45.6(3)
O21 Li3 Cs 1_465 1_455 62.6(3)
O14 Li3 Cs . 1_455 144.8(4)
O12 Li3 Cs 1_455 1_455 105.1(4)
S2 Li3 Cs 1_465 1_455 67.59(19)
Li1 Li3 Cs 2_464 1_455 140.3(4)
Li2 Li3 Cs . 1_455 122.0(3)
Li2 Li3 Cs 1_455 1_455 60.3(2)
Rb Li3 Cs 2_474 1_455 128.4(3)
Cs Li3 Cs . 1_455 78.80(18)
Rb Li3 Cs 2_464 1_455 117.8(2)

loop_
_geom_bond_atom_site_label_1
_geom_bond_atom_site_label_2
_geom_bond_site_symmetry_2
_geom_bond_distance
_geom_bond_publ_flag
Cs Rb 1_455 3.365(5) ?
Cs Rb . 3.380(5) ?
Rb Li1 1_565 1.975(10) ?
Rb Cs 1_655 3.365(5) ?
S1 O13 . 1.452(5) ?
S1 O14 . 1.472(4) ?
S1 O12 . 1.480(4) ?
S1 O11 . 1.482(3) ?
S2 O24 . 1.462(4) ?
S2 O22 . 1.466(3) ?
S2 O23 . 1.468(5) ?
S2 O21 . 1.481(3) ?
O11 Rb 2_464 2.818(6) ?
O11 Rb 2_564 3.104(6) ?
O11 Cs 2_564 3.532(3) ?
O12 Rb 2_574 2.969(5) ?
O12 Rb 2_564 3.053(5) ?
O13 Rb 2_474 3.105(5) ?
O13 Cs 2_564 3.289(4) ?
O13 Rb 2_464 3.379(5) ?
O13 Cs 2_574 3.440(3) ?
O14 Li3 . 1.962(12) ?
O14 Li2 . 2.012(9) ?
O14 Rb 2_474 3.627(6) ?
O21 Rb 2_564 3.517(6) ?
O21 Cs 1_545 3.575(4) ?
O22 Cs 1_655 3.391(4) ?
O23 Cs 1_645 3.086(4) ?
O23 Cs 1_655 3.243(4) ?
O24 Li1 . 1.900(9) ?
O24 Rb 1_545 3.166(6) ?
O24 Cs 1_545 3.208(4) ?
Li1 Rb 1_545 1.975(10) ?
Li2 O23 1_465 1.908(9) ?
Li2 O21 1_565 1.930(8) ?
Li2 O11 1_565 1.948(8) ?
Li2 S2 1_565 3.039(7) ?
Li2 Rb 2_574 3.764(9) ?
Li2 Rb 2_474 3.774(9) ?
Li2 Cs 1_565 4.258(8) ?
Li3 O22 1_455 1.912(9) ?
Li3 O21 1_465 1.953(10) ?
Li3 O12 1_455 1.982(11) ?
Li3 S2 1_465 3.031(9) ?
Li3 Rb 2_474 3.512(11) ?
Li3 Rb 2_464 4.015(10) ?
Li3 Cs 1_455 4.027(10) ?
